data_2242636
loop_
_publ_author_name
'Zainuri, Dian Alwani'
'Razak, Ibrahim Abdul'
'Arshad, Suhana'

_publ_section_title
;
 Crystal structure, spectroscopic characterization and DFT study of two
 new linear fused-ring chalcones
;
_journal_coeditor_code XU5939
_journal_issue 10
_journal_name_full 'Acta Crystallographica Section E'
_journal_page_first 1427
_journal_page_last 1432
_journal_paper_doi 10.1107/S2056989018012641
_journal_volume 74
_journal_year 2018
_chemical_formula_iupac 'C23 H15 N O3'
_chemical_formula_moiety 'C23 H15 N O3'
_chemical_formula_sum 'C23 H15 N O3'
_chemical_formula_weight 353.36
_chemical_name_systematic
;
(<i>E</i>)-1-(Anthracen-9-yl)-3-(4-nitrophenyl)prop-2-en-1-one
;
_space_group_crystal_system monoclinic
_space_group_IT_number 14
_space_group_name_Hall '-P 2ybc'
_space_group_name_H-M_alt 'P 1 21/c 1'
_symmetry_space_group_name_Hall '-P 2ybc'
_symmetry_space_group_name_H-M 'P 1 21/c 1'
_atom_sites_solution_hydrogens geom
_audit_creation_method SHELXL-2014/7
_cell_angle_alpha 90
_cell_angle_beta 105.212(2)
_cell_angle_gamma 90
_cell_formula_units_Z 4
_cell_length_a 12.9197(14)
_cell_length_b 12.7282(13)
_cell_length_c 10.9016(12)
_cell_measurement_reflns_used 4370
_cell_measurement_temperature 100(2)
_cell_measurement_theta_max 29.15
_cell_measurement_theta_min 2.29
_cell_volume 1729.9(3)
_computing_cell_refinement
;
SAINT (Bruker, 2009)
;
_computing_data_collection
;
APEX2 (Bruker, 2009)
;
_computing_data_reduction
;
SAINT (Bruker, 2009)
;
_computing_molecular_graphics
;
SHELXTL (Sheldrick, 2008)
;
_computing_publication_material
;
SHELXTL (Sheldrick, 2008) and PLATON (Spek, 2009)
;
_computing_structure_refinement
;
SHELXL2014 (Sheldrick, 2015)
;
_computing_structure_solution
;
SHELXTL (Sheldrick, 2008)
;
_diffrn_ambient_temperature 100(2)
_diffrn_measured_fraction_theta_full 1.000
_diffrn_measured_fraction_theta_max 0.999
_diffrn_measurement_device_type
;
Bruker SMART APEXII DUO CCD area-detector diffractometer
;
_diffrn_measurement_method '\f and \w scans'
_diffrn_radiation_type MoK\a
_diffrn_radiation_wavelength 0.71073
_diffrn_reflns_av_R_equivalents 0.0758
_diffrn_reflns_limit_h_max 17
_diffrn_reflns_limit_h_min -17
_diffrn_reflns_limit_k_max 17
_diffrn_reflns_limit_k_min -17
_diffrn_reflns_limit_l_max 15
_diffrn_reflns_limit_l_min -15
_diffrn_reflns_number 36707
_diffrn_reflns_theta_full 25.242
_diffrn_reflns_theta_max 29.616
_diffrn_reflns_theta_min 1.633
_exptl_absorpt_coefficient_mu 0.090
_exptl_absorpt_correction_type multi-scan
_exptl_absorpt_process_details
;
(<i>SADABS</i>; Bruker, 2009)
;
_exptl_crystal_colour bronze
_exptl_crystal_density_diffrn 1.357
_exptl_crystal_description block
_exptl_crystal_F_000 736
_exptl_crystal_size_max 0.506
_exptl_crystal_size_mid 0.234
_exptl_crystal_size_min 0.118
_refine_diff_density_max 0.318
_refine_diff_density_min -0.217
_refine_ls_extinction_method none
_refine_ls_goodness_of_fit_ref 1.029
_refine_ls_hydrogen_treatment constr
_refine_ls_matrix_type full
_refine_ls_number_parameters 244
_refine_ls_number_reflns 4862
_refine_ls_number_restraints 0
_refine_ls_restrained_S_all 1.029
_refine_ls_R_factor_all 0.0789
_refine_ls_R_factor_gt 0.0508
_refine_ls_shift/su_max 0.000
_refine_ls_shift/su_mean 0.000
_refine_ls_structure_factor_coef Fsqd
_refine_ls_weighting_details 'w=1/[\s^2^(Fo^2^)+(0.0515P)^2^+0.7203P] where P=(Fo^2^+2Fc^2^)/3'
_refine_ls_weighting_scheme calc
_refine_ls_wR_factor_gt 0.1181
_refine_ls_wR_factor_ref 0.1356
_reflns_number_gt 3416
_reflns_number_total 4862
_reflns_threshold_expression 'I > 2\s(I)'
_cod_data_source_file xu5939sup1.cif
_cod_data_source_block I
_cod_database_code 2242636
_shelx_space_group_comment
;
The symmetry employed for this shelxl refinement is uniquely defined
by the following loop, which should always be used as a source of
symmetry information in preference to the above space-group names.
They are only intended as comments.
;
_shelx_estimated_absorpt_t_min 0.956
_shelx_estimated_absorpt_t_max 0.989

loop_
_symmetry_equiv_pos_as_xyz
'x, y, z'
'-x, y+1/2, -z+1/2'
'-x, -y, -z'
'x, -y-1/2, z-1/2'

loop_
_atom_site_type_symbol
_atom_site_label
_atom_site_fract_x
_atom_site_fract_y
_atom_site_fract_z
_atom_site_U_iso_or_equiv
_atom_site_adp_type
_atom_site_calc_flag
_atom_site_occupancy
N N1 0.00262(10) 0.72156(11) 0.47682(13) 0.0289(3) Uani d 1
O O1 0.34795(9) 0.19601(9) 0.21866(10) 0.0300(3) Uani d 1
O O2 -0.04488(12) 0.76881(11) 0.38140(13) 0.0508(4) Uani d 1
O O3 0.00316(10) 0.74898(9) 0.58507(12) 0.0361(3) Uani d 1
C C1 0.48427(11) 0.19570(11) 0.50953(13) 0.0199(3) Uani d 1
C C2 0.54467(12) 0.27977(12) 0.47617(14) 0.0245(3) Uani d 1
H H2A 0.5135 0.3220 0.4041 0.029 Uiso calc 1
C C3 0.64652(13) 0.30025(13) 0.54624(15) 0.0288(3) Uani d 1
H H3A 0.6852 0.3569 0.5229 0.035 Uiso calc 1
C C4 0.69550(13) 0.23788(13) 0.65380(15) 0.0288(3) Uani d 1
H H4A 0.7668 0.2527 0.7015 0.035 Uiso calc 1
C C5 0.64081(12) 0.15728(13) 0.68864(14) 0.0254(3) Uani d 1
H H5A 0.6744 0.1160 0.7607 0.030 Uiso calc 1
C C6 0.53356(11) 0.13328(11) 0.61891(13) 0.0210(3) Uani d 1
C C7 0.47693(12) 0.04993(11) 0.65304(13) 0.0230(3) Uani d 1
H H7A 0.5107 0.0074 0.7238 0.028 Uiso calc 1
C C8 0.37195(12) 0.02766(11) 0.58571(13) 0.0221(3) Uani d 1
C C9 0.31336(13) -0.05676(12) 0.62076(15) 0.0274(3) Uani d 1
H H9A 0.3468 -0.0999 0.6911 0.033 Uiso calc 1
C C10 0.21033(14) -0.07675(13) 0.55522(16) 0.0316(4) Uani d 1
H H10A 0.1728 -0.1338 0.5797 0.038 Uiso calc 1
C C11 0.15852(13) -0.01261(13) 0.45023(15) 0.0298(4) Uani d 1
H H11A 0.0860 -0.0261 0.4062 0.036 Uiso calc 1
C C12 0.21207(12) 0.06794(12) 0.41231(14) 0.0248(3) Uani d 1
H H12A 0.1766 0.1097 0.3415 0.030 Uiso calc 1
C C13 0.32097(11) 0.09053(11) 0.47751(13) 0.0211(3) Uani d 1
C C14 0.37944(11) 0.17191(11) 0.44012(12) 0.0190(3) Uani d 1
C C15 0.33164(11) 0.22957(11) 0.31720(13) 0.0213(3) Uani d 1
C C16 0.26653(11) 0.32348(11) 0.31726(13) 0.0218(3) Uani d 1
H H16A 0.2392 0.3604 0.2398 0.026 Uiso calc 1
C C17 0.24430(11) 0.35893(11) 0.42279(13) 0.0216(3) Uani d 1
H H17A 0.2735 0.3206 0.4988 0.026 Uiso calc 1
C C18 0.17937(11) 0.45104(11) 0.43267(13) 0.0206(3) Uani d 1
C C19 0.12077(12) 0.50663(12) 0.32612(14) 0.0231(3) Uani d 1
H H19A 0.1205 0.4830 0.2434 0.028 Uiso calc 1
C C20 0.06347(11) 0.59521(12) 0.33999(14) 0.0227(3) Uani d 1
H H20A 0.0246 0.6333 0.2676 0.027 Uiso calc 1
C C21 0.06365(11) 0.62771(11) 0.46145(14) 0.0224(3) Uani d 1
C C22 0.11872(11) 0.57411(12) 0.56955(14) 0.0231(3) Uani d 1
H H22A 0.1169 0.5971 0.6519 0.028 Uiso calc 1
C C23 0.17660(11) 0.48568(11) 0.55348(13) 0.0219(3) Uani d 1
H H23B 0.2152 0.4478 0.6262 0.026 Uiso calc 1

loop_
_atom_site_aniso_label
_atom_site_aniso_U_11
_atom_site_aniso_U_22
_atom_site_aniso_U_33
_atom_site_aniso_U_12
_atom_site_aniso_U_13
_atom_site_aniso_U_23
N1 0.0239(6) 0.0261(7) 0.0346(7) 0.0008(5) 0.0039(5) -0.0038(6)
O1 0.0371(6) 0.0323(6) 0.0197(5) 0.0029(5) 0.0058(5) -0.0037(4)
O2 0.0567(9) 0.0465(8) 0.0415(8) 0.0285(7) -0.0007(6) 0.0012(6)
O3 0.0371(7) 0.0314(6) 0.0393(7) 0.0031(5) 0.0091(5) -0.0098(5)
C1 0.0212(7) 0.0207(7) 0.0181(6) 0.0018(5) 0.0057(5) -0.0020(5)
C2 0.0256(7) 0.0262(7) 0.0215(7) -0.0016(6) 0.0058(6) 0.0005(6)
C3 0.0261(8) 0.0314(8) 0.0290(8) -0.0067(6) 0.0076(6) -0.0013(6)
C4 0.0219(7) 0.0364(9) 0.0262(8) -0.0004(6) 0.0030(6) -0.0051(6)
C5 0.0230(7) 0.0318(8) 0.0195(7) 0.0049(6) 0.0020(6) -0.0003(6)
C6 0.0224(7) 0.0214(7) 0.0193(6) 0.0036(6) 0.0054(5) -0.0023(5)
C7 0.0280(8) 0.0219(7) 0.0188(6) 0.0050(6) 0.0056(6) 0.0014(5)
C8 0.0273(7) 0.0195(7) 0.0204(7) 0.0025(6) 0.0082(6) -0.0028(5)
C9 0.0381(9) 0.0223(7) 0.0238(7) -0.0002(6) 0.0116(6) 0.0004(6)
C10 0.0408(9) 0.0252(8) 0.0328(8) -0.0094(7) 0.0165(7) -0.0029(7)
C11 0.0281(8) 0.0312(8) 0.0310(8) -0.0069(7) 0.0090(6) -0.0065(7)
C12 0.0252(7) 0.0257(7) 0.0230(7) 0.0003(6) 0.0053(6) -0.0021(6)
C13 0.0231(7) 0.0209(7) 0.0202(7) 0.0002(6) 0.0074(5) -0.0028(5)
C14 0.0225(7) 0.0177(6) 0.0168(6) 0.0028(5) 0.0051(5) -0.0023(5)
C15 0.0203(7) 0.0228(7) 0.0195(7) -0.0038(6) 0.0029(5) -0.0004(5)
C16 0.0232(7) 0.0217(7) 0.0188(6) -0.0006(6) 0.0025(5) 0.0023(5)
C17 0.0217(7) 0.0214(7) 0.0196(6) -0.0011(5) 0.0017(5) 0.0019(5)
C18 0.0202(7) 0.0200(7) 0.0215(7) -0.0021(5) 0.0051(5) 0.0010(5)
C19 0.0230(7) 0.0254(7) 0.0205(7) -0.0022(6) 0.0049(6) 0.0007(6)
C20 0.0204(7) 0.0235(7) 0.0224(7) -0.0001(6) 0.0025(5) 0.0039(6)
C21 0.0184(7) 0.0191(7) 0.0292(7) -0.0022(5) 0.0053(6) -0.0012(6)
C22 0.0215(7) 0.0241(7) 0.0233(7) -0.0054(6) 0.0050(6) -0.0027(6)
C23 0.0220(7) 0.0217(7) 0.0201(7) -0.0021(6) 0.0022(5) 0.0019(5)

loop_
_atom_type_symbol
_atom_type_description
_atom_type_scat_dispersion_real
_atom_type_scat_dispersion_imag
_atom_type_scat_source
C C 0.0033 0.0016 'International Tables Vol C Tables 4.2.6.8 and 6.1.1.4'
H H 0.0000 0.0000 'International Tables Vol C Tables 4.2.6.8 and 6.1.1.4'
N N 0.0061 0.0033 'International Tables Vol C Tables 4.2.6.8 and 6.1.1.4'
O O 0.0106 0.0060 'International Tables Vol C Tables 4.2.6.8 and 6.1.1.4'

loop_
_geom_angle_atom_site_label_1
_geom_angle_atom_site_label_2
_geom_angle_atom_site_label_3
_geom_angle
O2 N1 O3 123.65(14)
O2 N1 C21 118.06(13)
O3 N1 C21 118.28(13)
C14 C1 C2 122.73(13)
C14 C1 C6 118.98(13)
C2 C1 C6 118.28(13)
C3 C2 C1 120.88(14)
C3 C2 H2A 119.6
C1 C2 H2A 119.6
C2 C3 C4 120.78(15)
C2 C3 H3A 119.6
C4 C3 H3A 119.6
C5 C4 C3 120.16(14)
C5 C4 H4A 119.9
C3 C4 H4A 119.9
C4 C5 C6 121.15(14)
C4 C5 H5A 119.4
C6 C5 H5A 119.4
C7 C6 C5 121.66(13)
C7 C6 C1 119.58(13)
C5 C6 C1 118.75(13)
C8 C7 C6 121.44(13)
C8 C7 H7A 119.3
C6 C7 H7A 119.3
C7 C8 C9 121.72(14)
C7 C8 C13 119.59(13)
C9 C8 C13 118.70(14)
C10 C9 C8 121.11(15)
C10 C9 H9A 119.4
C8 C9 H9A 119.4
C9 C10 C11 120.31(15)
C9 C10 H10A 119.8
C11 C10 H10A 119.8
C12 C11 C10 120.51(15)
C12 C11 H11A 119.7
C10 C11 H11A 119.7
C11 C12 C13 120.88(14)
C11 C12 H12A 119.6
C13 C12 H12A 119.6
C14 C13 C12 122.58(13)
C14 C13 C8 118.97(13)
C12 C13 C8 118.45(13)
C1 C14 C13 121.37(13)
C1 C14 C15 119.12(12)
C13 C14 C15 119.35(12)
O1 C15 C16 121.13(13)
O1 C15 C14 118.98(13)
C16 C15 C14 119.89(12)
C17 C16 C15 122.05(13)
C17 C16 H16A 119.0
C15 C16 H16A 119.0
C16 C17 C18 126.28(13)
C16 C17 H17A 116.9
C18 C17 H17A 116.9
C23 C18 C19 118.68(13)
C23 C18 C17 118.64(13)
C19 C18 C17 122.67(13)
C20 C19 C18 120.74(14)
C20 C19 H19A 119.6
C18 C19 H19A 119.6
C19 C20 C21 118.83(13)
C19 C20 H20A 120.6
C21 C20 H20A 120.6
C22 C21 C20 122.48(14)
C22 C21 N1 118.42(13)
C20 C21 N1 119.10(13)
C21 C22 C23 117.73(13)
C21 C22 H22A 121.1
C23 C22 H22A 121.1
C22 C23 C18 121.51(13)
C22 C23 H23B 119.2
C18 C23 H23B 119.2

loop_
_geom_bond_atom_site_label_1
_geom_bond_atom_site_label_2
_geom_bond_distance
N1 O2 1.2187(18)
N1 O3 1.2289(17)
N1 C21 1.4650(19)
O1 C15 1.2246(17)
C1 C14 1.4002(19)
C1 C2 1.427(2)
C1 C6 1.4354(19)
C2 C3 1.362(2)
C2 H2A 0.9500
C3 C4 1.420(2)
C3 H3A 0.9500
C4 C5 1.355(2)
C4 H4A 0.9500
C5 C6 1.428(2)
C5 H5A 0.9500
C6 C7 1.394(2)
C7 C8 1.392(2)
C7 H7A 0.9500
C8 C9 1.423(2)
C8 C13 1.435(2)
C9 C10 1.359(2)
C9 H9A 0.9500
C10 C11 1.422(2)
C10 H10A 0.9500
C11 C12 1.361(2)
C11 H11A 0.9500
C12 C13 1.429(2)
C12 H12A 0.9500
C13 C14 1.404(2)
C14 C15 1.5104(19)
C15 C16 1.462(2)
C16 C17 1.335(2)
C16 H16A 0.9500
C17 C18 1.462(2)
C17 H17A 0.9500
C18 C23 1.398(2)
C18 C19 1.4006(19)
C19 C20 1.379(2)
C19 H19A 0.9500
C20 C21 1.387(2)
C20 H20A 0.9500
C21 C22 1.386(2)
C22 C23 1.388(2)
C22 H22A 0.9500
C23 H23B 0.9500

loop_
_geom_hbond_atom_site_label_D
_geom_hbond_atom_site_label_H
_geom_hbond_atom_site_label_A
_geom_hbond_site_symmetry_A
_geom_hbond_distance_DH
_geom_hbond_distance_HA
_geom_hbond_distance_DA
_geom_hbond_angle_DHA
_geom_hbond_publ_flag
C17 H17A O1 4_566 0.95 2.35 3.2279(18) 154 yes
C20 H20A O3 4_575 0.95 2.45 3.336(2) 156 yes
C23 H23B O1 4_566 0.95 2.53 3.3763(18) 148 yes
C3 H3A Cg1 3_666 0.95 2.78 3.6179(19) 148 yes

loop_
_geom_torsion_atom_site_label_1
_geom_torsion_atom_site_label_2
_geom_torsion_atom_site_label_3
_geom_torsion_atom_site_label_4
_geom_torsion
C14 C1 C2 C3 -179.96(14)
C6 C1 C2 C3 0.0(2)
C1 C2 C3 C4 0.5(2)
C2 C3 C4 C5 -0.5(2)
C3 C4 C5 C6 -0.1(2)
C4 C5 C6 C7 179.32(14)
C4 C5 C6 C1 0.6(2)
C14 C1 C6 C7 0.7(2)
C2 C1 C6 C7 -179.32(13)
C14 C1 C6 C5 179.43(13)
C2 C1 C6 C5 -0.6(2)
C5 C6 C7 C8 179.20(14)
C1 C6 C7 C8 -2.1(2)
C6 C7 C8 C9 -179.44(14)
C6 C7 C8 C13 1.0(2)
C7 C8 C9 C10 179.07(15)
C13 C8 C9 C10 -1.3(2)
C8 C9 C10 C11 -0.5(2)
C9 C10 C11 C12 1.5(2)
C10 C11 C12 C13 -0.6(2)
C11 C12 C13 C14 179.01(14)
C11 C12 C13 C8 -1.3(2)
C7 C8 C13 C14 1.5(2)
C9 C8 C13 C14 -178.08(13)
C7 C8 C13 C12 -178.19(13)
C9 C8 C13 C12 2.2(2)
C2 C1 C14 C13 -178.15(13)
C6 C1 C14 C13 1.9(2)
C2 C1 C14 C15 6.6(2)
C6 C1 C14 C15 -173.44(12)
C12 C13 C14 C1 176.75(13)
C8 C13 C14 C1 -2.9(2)
C12 C13 C14 C15 -8.0(2)
C8 C13 C14 C15 172.35(12)
C1 C14 C15 O1 86.18(17)
C13 C14 C15 O1 -89.21(17)
C1 C14 C15 C16 -94.21(16)
C13 C14 C15 C16 90.40(16)
O1 C15 C16 C17 177.30(14)
C14 C15 C16 C17 -2.3(2)
C15 C16 C17 C18 -179.35(13)
C16 C17 C18 C23 -171.08(14)
C16 C17 C18 C19 8.2(2)
C23 C18 C19 C20 1.5(2)
C17 C18 C19 C20 -177.79(13)
C18 C19 C20 C21 -0.8(2)
C19 C20 C21 C22 -0.4(2)
C19 C20 C21 N1 -179.78(13)
O2 N1 C21 C22 179.39(15)
O3 N1 C21 C22 0.2(2)
O2 N1 C21 C20 -1.2(2)
O3 N1 C21 C20 179.62(14)
C20 C21 C22 C23 1.0(2)
N1 C21 C22 C23 -179.68(13)
C21 C22 C23 C18 -0.3(2)
C19 C18 C23 C22 -1.0(2)
C17 C18 C23 C22 178.37(13)

_cod_database_fobs_code 2242636
